data_4117780
loop_
_publ_author_name
'Ming Fang'
'Joy H. Farnaby'
'Joseph W. Ziller'
'Jefferson E. Bates'
'Filipp Furche'
'William J. Evans'

_publ_section_title
;
 Isolation of (CO)1- and (CO2)1-Radical Complexes of Rare Earths via
 Ln(NR2)3/K Reduction and [K2(18-crown-6)2]2+ Oligomerization
;
_journal_name_full 'Journal of the American Chemical Society'
_journal_page_first 6064
_journal_page_last 6067
_journal_paper_doi 10.1021/ja211220r
_journal_volume 134
_journal_year 2012
_chemical_formula_sum 'C78 H196 K2 Lu2 N6 O18 Si12'
_chemical_formula_weight 2271.63
_chemical_name_systematic
; 
 ? 
;
_space_group_IT_number 2
_symmetry_cell_setting triclinic
_symmetry_space_group_name_Hall '-P 1'
_symmetry_space_group_name_H-M 'P -1'
_atom_sites_solution_hydrogens geom
_atom_sites_solution_primary direct
_atom_sites_solution_secondary difmap
_audit_creation_method SHELXTL
_cell_angle_alpha 61.9215(9)
_cell_angle_beta 66.3760(10)
_cell_angle_gamma 65.6289(10)
_cell_formula_units_Z 1
_cell_length_a 15.3990(14)
_cell_length_b 15.6526(14)
_cell_length_c 15.8991(15)
_cell_measurement_reflns_used 9766
_cell_measurement_temperature 143(2)
_cell_measurement_theta_max 28.42
_cell_measurement_theta_min 2.38
_cell_volume 2976.5(5)
_computing_cell_refinement 'Bruker SAINT'
_computing_data_collection 'Bruker APEX2'
_computing_data_reduction 'Bruker SAINT'
_computing_molecular_graphics 'Bruker SHELXTL'
_computing_publication_material 'Bruker SHELXTL'
_computing_structure_refinement 'SHELXL-97 (Sheldrick, 2008)'
_computing_structure_solution 'SHELXS-97 (Sheldrick, 2008)'
_diffrn_ambient_temperature 143(2)
_diffrn_measured_fraction_theta_full 0.997
_diffrn_measured_fraction_theta_max 0.990
_diffrn_measurement_device_type 'Bruker APEX-II CCD'
_diffrn_measurement_method '\f and \w scans'
_diffrn_radiation_monochromator graphite
_diffrn_radiation_source 'fine-focus sealed tube'
_diffrn_radiation_type MoK\a
_diffrn_radiation_wavelength 0.71073
_diffrn_reflns_av_R_equivalents 0.0216
_diffrn_reflns_av_sigmaI/netI 0.0239
_diffrn_reflns_limit_h_max 19
_diffrn_reflns_limit_h_min -19
_diffrn_reflns_limit_k_max 20
_diffrn_reflns_limit_k_min -20
_diffrn_reflns_limit_l_max 20
_diffrn_reflns_limit_l_min -20
_diffrn_reflns_number 33933
_diffrn_reflns_theta_full 25.50
_diffrn_reflns_theta_max 27.10
_diffrn_reflns_theta_min 1.50
_exptl_absorpt_coefficient_mu 1.893
_exptl_absorpt_correction_T_max 0.6573
_exptl_absorpt_correction_T_min 0.5379
_exptl_absorpt_correction_type multi-scan
_exptl_absorpt_process_details 'Bruker SADABS'
_exptl_crystal_colour colorless
_exptl_crystal_density_diffrn 1.267
_exptl_crystal_density_meas ?
_exptl_crystal_description irregular
_exptl_crystal_F_000 1198
_exptl_crystal_size_max 0.37
_exptl_crystal_size_mid 0.35
_exptl_crystal_size_min 0.24
_refine_diff_density_max 0.936
_refine_diff_density_min -2.145
_refine_diff_density_rms 0.087
_refine_ls_extinction_method none
_refine_ls_goodness_of_fit_ref 1.032
_refine_ls_hydrogen_treatment constr
_refine_ls_matrix_type full
_refine_ls_number_parameters 532
_refine_ls_number_reflns 12996
_refine_ls_number_restraints 0
_refine_ls_restrained_S_all 1.032
_refine_ls_R_factor_all 0.0404
_refine_ls_R_factor_gt 0.0349
_refine_ls_shift/su_max 0.001
_refine_ls_shift/su_mean 0.000
_refine_ls_structure_factor_coef Fsqd
_refine_ls_weighting_details 'calc w=1/[\s^2^(Fo^2^)+(0.0312P)^2^+7.1369P] where P=(Fo^2^+2Fc^2^)/3'
_refine_ls_weighting_scheme calc
_refine_ls_wR_factor_gt 0.0813
_refine_ls_wR_factor_ref 0.0860
_reflns_number_gt 11788
_reflns_number_total 12996
_reflns_threshold_expression >2sigma(I)
_cod_data_source_file ja211220r_si_010.cif
_cod_data_source_block jhf7
_cod_depositor_comments
;
The following automatic conversions were performed:

'_exptl_crystal_density_meas' value 'not_measured' was changed to '?'
- the value is perceived as not measured.

Automatic conversion script
Id: cif_fix_values 3008 2015-01-20 13:52:24Z robertas 
;
_cod_database_code 4117780

loop_
_symmetry_equiv_pos_as_xyz
'x, y, z'
'-x, -y, -z'

loop_
_atom_site_label
_atom_site_type_symbol
_atom_site_fract_x
_atom_site_fract_y
_atom_site_fract_z
_atom_site_U_iso_or_equiv
_atom_site_adp_type
_atom_site_occupancy
_atom_site_symmetry_multiplicity
_atom_site_calc_flag
_atom_site_refinement_flags
_atom_site_disorder_assembly
_atom_site_disorder_group
Lu1 Lu 0.392189(11) 0.393945(9) 0.396425(10) 0.03254(5) Uani 1 1 d . . .
K1 K 0.14141(6) 0.15268(7) 1.12248(7) 0.04527(19) Uani 1 1 d . . .
Si1 Si 0.45880(11) 0.59062(8) 0.20560(9) 0.0526(3) Uani 1 1 d . . .
Si2 Si 0.28225(10) 0.55611(7) 0.20331(8) 0.0469(3) Uani 1 1 d . . .
Si3 Si 0.56245(7) 0.21698(7) 0.29333(7) 0.0342(2) Uani 1 1 d . . .
Si4 Si 0.58033(7) 0.20711(7) 0.47830(7) 0.0344(2) Uani 1 1 d . . .
Si5 Si 0.21307(7) 0.27105(7) 0.55241(8) 0.0369(2) Uani 1 1 d . . .
Si6 Si 0.20109(9) 0.45542(8) 0.57565(9) 0.0491(3) Uani 1 1 d . . .
N1 N 0.3779(3) 0.5196(2) 0.2522(2) 0.0426(7) Uani 1 1 d . . .
N2 N 0.5185(2) 0.2578(2) 0.3887(2) 0.0320(6) Uani 1 1 d . . .
N3 N 0.2532(2) 0.3732(2) 0.5147(2) 0.0352(6) Uani 1 1 d . . .
O1 O 0.4420(2) 0.45321(19) 0.4505(2) 0.0510(7) Uani 1 1 d . . .
C1 C 0.4814(4) 0.4860(3) 0.4847(3) 0.0507(11) Uani 1 1 d . . .
C2 C 0.4785(4) 0.6657(3) 0.0690(3) 0.0627(13) Uani 1 1 d . . .
H2A H 0.5060 0.6198 0.0333 0.094 Uiso 1 1 calc R . .
H2B H 0.5245 0.7047 0.0479 0.094 Uiso 1 1 calc R . .
H2C H 0.4153 0.7117 0.0549 0.094 Uiso 1 1 calc R . .
C3 C 0.4152(5) 0.6854(3) 0.2645(4) 0.0707(15) Uani 1 1 d . . .
H3A H 0.3473 0.7250 0.2610 0.106 Uiso 1 1 calc R . .
H3B H 0.4580 0.7305 0.2296 0.106 Uiso 1 1 calc R . .
H3C H 0.4176 0.6505 0.3337 0.106 Uiso 1 1 calc R . .
C4 C 0.5857(4) 0.5096(3) 0.2200(4) 0.0650(14) Uani 1 1 d . . .
H4A H 0.5818 0.4650 0.2892 0.098 Uiso 1 1 calc R . .
H4B H 0.6278 0.5525 0.1996 0.098 Uiso 1 1 calc R . .
H4C H 0.6139 0.4689 0.1788 0.098 Uiso 1 1 calc R . .
C5 C 0.2060(3) 0.4647(3) 0.2773(3) 0.0527(10) Uani 1 1 d . . .
H5A H 0.2467 0.3980 0.2754 0.079 Uiso 1 1 calc R . .
H5B H 0.1504 0.4873 0.2495 0.079 Uiso 1 1 calc R . .
H5C H 0.1810 0.4611 0.3458 0.079 Uiso 1 1 calc R . .
C6 C 0.1965(4) 0.6836(3) 0.2026(4) 0.0633(13) Uani 1 1 d . . .
H6A H 0.1724 0.6837 0.2697 0.095 Uiso 1 1 calc R . .
H6B H 0.1405 0.6984 0.1785 0.095 Uiso 1 1 calc R . .
H6C H 0.2320 0.7350 0.1592 0.095 Uiso 1 1 calc R . .
C7 C 0.3185(4) 0.5618(3) 0.0731(3) 0.0556(11) Uani 1 1 d . . .
H7A H 0.3456 0.6193 0.0278 0.083 Uiso 1 1 calc R . .
H7B H 0.2604 0.5698 0.0561 0.083 Uiso 1 1 calc R . .
H7C H 0.3685 0.4994 0.0677 0.083 Uiso 1 1 calc R . .
C8 C 0.4902(3) 0.3013(3) 0.1985(3) 0.0448(9) Uani 1 1 d . . .
H8A H 0.4207 0.3020 0.2289 0.067 Uiso 1 1 calc R . .
H8B H 0.5161 0.2761 0.1447 0.067 Uiso 1 1 calc R . .
H8C H 0.4960 0.3698 0.1723 0.067 Uiso 1 1 calc R . .
C9 C 0.5545(3) 0.0872(3) 0.3284(3) 0.0464(9) Uani 1 1 d . . .
H9A H 0.5940 0.0380 0.3756 0.070 Uiso 1 1 calc R . .
H9B H 0.5797 0.0703 0.2693 0.070 Uiso 1 1 calc R . .
H9C H 0.4855 0.0855 0.3586 0.070 Uiso 1 1 calc R . .
C10 C 0.6942(3) 0.2166(4) 0.2248(3) 0.0517(10) Uani 1 1 d . . .
H10A H 0.7010 0.2845 0.2004 0.078 Uiso 1 1 calc R . .
H10B H 0.7134 0.1959 0.1690 0.078 Uiso 1 1 calc R . .
H10C H 0.7370 0.1693 0.2693 0.078 Uiso 1 1 calc R . .
C11 C 0.6546(3) 0.0718(3) 0.5000(3) 0.0431(8) Uani 1 1 d . . .
H11A H 0.6106 0.0305 0.5215 0.065 Uiso 1 1 calc R . .
H11B H 0.6884 0.0477 0.5511 0.065 Uiso 1 1 calc R . .
H11C H 0.7036 0.0667 0.4386 0.065 Uiso 1 1 calc R . .
C12 C 0.6701(4) 0.2758(3) 0.4484(3) 0.0558(11) Uani 1 1 d . . .
H12A H 0.7118 0.2843 0.3811 0.084 Uiso 1 1 calc R . .
H12B H 0.7115 0.2370 0.4950 0.084 Uiso 1 1 calc R . .
H12C H 0.6339 0.3422 0.4534 0.084 Uiso 1 1 calc R . .
C13 C 0.4910(3) 0.2081(3) 0.5995(3) 0.0469(9) Uani 1 1 d . . .
H13A H 0.4401 0.2729 0.5896 0.070 Uiso 1 1 calc R . .
H13B H 0.5260 0.1983 0.6444 0.070 Uiso 1 1 calc R . .
H13C H 0.4600 0.1535 0.6281 0.070 Uiso 1 1 calc R . .
C14 C 0.2164(3) 0.1827(3) 0.6826(3) 0.0586(11) Uani 1 1 d . . .
H14A H 0.2833 0.1613 0.6898 0.088 Uiso 1 1 calc R . .
H14B H 0.1973 0.1235 0.6977 0.088 Uiso 1 1 calc R . .
H14C H 0.1703 0.2172 0.7282 0.088 Uiso 1 1 calc R . .
C15 C 0.2936(3) 0.1955(3) 0.4723(3) 0.0445(9) Uani 1 1 d . . .
H15A H 0.2928 0.2381 0.4034 0.067 Uiso 1 1 calc R . .
H15B H 0.2690 0.1382 0.4928 0.067 Uiso 1 1 calc R . .
H15C H 0.3613 0.1707 0.4786 0.067 Uiso 1 1 calc R . .
C16 C 0.0840(3) 0.3002(3) 0.5462(3) 0.0490(9) Uani 1 1 d . . .
H16A H 0.0370 0.3334 0.5926 0.073 Uiso 1 1 calc R . .
H16B H 0.0699 0.2374 0.5637 0.073 Uiso 1 1 calc R . .
H16C H 0.0778 0.3449 0.4791 0.073 Uiso 1 1 calc R . .
C17 C 0.2677(4) 0.4237(3) 0.6677(3) 0.0616(13) Uani 1 1 d . . .
H17A H 0.2706 0.3544 0.7145 0.092 Uiso 1 1 calc R . .
H17B H 0.2324 0.4700 0.7035 0.092 Uiso 1 1 calc R . .
H17C H 0.3349 0.4303 0.6331 0.092 Uiso 1 1 calc R . .
C18 C 0.1986(4) 0.5883(3) 0.4872(4) 0.0640(14) Uani 1 1 d . . .
H18A H 0.2655 0.5911 0.4461 0.096 Uiso 1 1 calc R . .
H18B H 0.1738 0.6326 0.5244 0.096 Uiso 1 1 calc R . .
H18C H 0.1553 0.6106 0.4452 0.096 Uiso 1 1 calc R . .
C19 C 0.0695(4) 0.4595(4) 0.6479(4) 0.0697(15) Uani 1 1 d . . .
H19A H 0.0298 0.4786 0.6034 0.105 Uiso 1 1 calc R . .
H19B H 0.0438 0.5092 0.6792 0.105 Uiso 1 1 calc R . .
H19C H 0.0663 0.3929 0.6988 0.105 Uiso 1 1 calc R . .
O8 O 0.2896(3) 0.0521(3) 0.9954(2) 0.0708(10) Uani 1 1 d . A .
C32 C 0.2698(5) -0.0648(4) 0.9493(4) 0.0733(14) Uani 1 1 d . A .
H32A H 0.2861 -0.1371 0.9646 0.110 Uiso 1 1 calc R . .
H32B H 0.2946 -0.0306 0.8783 0.110 Uiso 1 1 calc R . .
H32C H 0.1980 -0.0373 0.9686 0.110 Uiso 1 1 calc R . .
C33 C 0.3162(4) -0.0484(4) 1.0045(4) 0.0616(12) Uani 1 1 d . . .
H33A H 0.2975 -0.0904 1.0752 0.074 Uiso 1 1 calc R A .
H33B H 0.3887 -0.0716 0.9806 0.074 Uiso 1 1 calc R . .
O2 O 0.2819(5) 0.0823(5) 1.2152(5) 0.0572(15) Uiso 0.50 1 d P A 1
O3 O 0.2641(5) 0.2726(5) 1.0659(5) 0.0604(16) Uiso 0.50 1 d P A 1
O4 O 0.1012(6) 0.3599(6) 0.9894(7) 0.0651(19) Uiso 0.50 1 d P A 1
O5 O 0.0120(4) 0.2317(4) 0.9968(4) 0.0378(11) Uiso 0.50 1 d P A 1
O6 O 0.0072(4) 0.0491(5) 1.1626(4) 0.0360(12) Uiso 0.50 1 d P A 1
O7 O 0.1757(6) -0.0481(6) 1.2405(6) 0.062(2) Uiso 0.50 1 d P A 1
O9 O 0.0439(4) 0.2228(4) 1.2802(4) 0.0455(12) Uiso 0.50 1 d P A 1
C20 C 0.3581(8) 0.1297(9) 1.1737(8) 0.063(2) Uiso 0.50 1 d P A 1
H20A H 0.4065 0.1107 1.1173 0.076 Uiso 0.50 1 calc PR A 1
H20B H 0.3930 0.1095 1.2236 0.076 Uiso 0.50 1 calc PR A 1
C21 C 0.3109(9) 0.2379(10) 1.1409(9) 0.077(3) Uiso 0.50 1 d P A 1
H21A H 0.2613 0.2547 1.1980 0.092 Uiso 0.50 1 calc PR A 1
H21B H 0.3612 0.2739 1.1162 0.092 Uiso 0.50 1 calc PR A 1
C22 C 0.2222(8) 0.3774(8) 1.0354(8) 0.053(2) Uiso 0.50 1 d P A 1
H22A H 0.2727 0.4124 1.0129 0.064 Uiso 0.50 1 calc PR A 1
H22B H 0.1691 0.3959 1.0901 0.064 Uiso 0.50 1 calc PR A 1
C23 C 0.1792(9) 0.4060(9) 0.9478(9) 0.077(3) Uiso 0.50 1 d P A 1
H23A H 0.1539 0.4801 0.9175 0.093 Uiso 0.50 1 calc PR A 1
H23B H 0.2309 0.3806 0.8966 0.093 Uiso 0.50 1 calc PR A 1
C24 C 0.0670(8) 0.3831(8) 0.9070(8) 0.061(2) Uiso 0.50 1 d P A 1
H24A H 0.1203 0.3529 0.8598 0.073 Uiso 0.50 1 calc PR A 1
H24B H 0.0460 0.4570 0.8722 0.073 Uiso 0.50 1 calc PR A 1
C25 C -0.0211(7) 0.3387(8) 0.9487(8) 0.061(2) Uiso 0.50 1 d P A 1
H25A H -0.0739 0.3687 0.9963 0.073 Uiso 0.50 1 calc PR A 1
H25B H -0.0483 0.3546 0.8945 0.073 Uiso 0.50 1 calc PR A 1
C26 C -0.0679(6) 0.1915(6) 1.0378(6) 0.0373(15) Uiso 0.50 1 d P A 1
H26A H -0.1003 0.2114 0.9861 0.045 Uiso 0.50 1 calc PR A 1
H26B H -0.1168 0.2180 1.0894 0.045 Uiso 0.50 1 calc PR A 1
C27 C -0.0319(6) 0.0783(6) 1.0821(6) 0.0394(15) Uiso 0.50 1 d P A 1
H27A H -0.0872 0.0489 1.1057 0.047 Uiso 0.50 1 calc PR A 1
H27B H 0.0199 0.0523 1.0312 0.047 Uiso 0.50 1 calc PR A 1
C28 C 0.0358(7) -0.0559(7) 1.2114(8) 0.052(2) Uiso 0.50 1 d P A 1
H28A H 0.0833 -0.0883 1.1637 0.063 Uiso 0.50 1 calc PR A 1
H28B H -0.0225 -0.0822 1.2422 0.063 Uiso 0.50 1 calc PR A 1
C29 C 0.0834(8) -0.0799(8) 1.2906(8) 0.062(2) Uiso 0.50 1 d P A 1
H29A H 0.0379 -0.0433 1.3354 0.075 Uiso 0.50 1 calc PR A 1
H29B H 0.0985 -0.1531 1.3300 0.075 Uiso 0.50 1 calc PR A 1
C30 C 0.2394(9) -0.0694(8) 1.2986(8) 0.062(2) Uiso 0.50 1 d P A 1
H30A H 0.1988 -0.0481 1.3555 0.074 Uiso 0.50 1 calc PR A 1
H30B H 0.2693 -0.1431 1.3250 0.074 Uiso 0.50 1 calc PR A 1
C31 C 0.3167(8) -0.0207(9) 1.2453(8) 0.065(2) Uiso 0.50 1 d P A 1
H31A H 0.3611 -0.0451 1.2877 0.078 Uiso 0.50 1 calc PR A 1
H31B H 0.3558 -0.0396 1.1867 0.078 Uiso 0.50 1 calc PR A 1
C34 C 0.3028(8) 0.1352(8) 0.9048(8) 0.064(2) Uiso 0.50 1 d P A 1
H34A H 0.2472 0.1959 0.9087 0.076 Uiso 0.50 1 calc PR A 1
H34B H 0.3052 0.1198 0.8501 0.076 Uiso 0.50 1 calc PR A 1
C35 C 0.4005(9) 0.1538(10) 0.8867(9) 0.073(3) Uiso 0.50 1 d P A 1
H35A H 0.4127 0.2093 0.8236 0.110 Uiso 0.50 1 calc PR A 1
H35B H 0.4547 0.0926 0.8851 0.110 Uiso 0.50 1 calc PR A 1
H35C H 0.3964 0.1714 0.9401 0.110 Uiso 0.50 1 calc PR A 1
C36 C 0.0401(8) 0.1357(8) 1.4562(8) 0.061(2) Uiso 0.50 1 d P A 1
H36A H 0.0791 0.1159 1.5015 0.092 Uiso 0.50 1 calc PR A 1
H36B H 0.0374 0.0752 1.4542 0.092 Uiso 0.50 1 calc PR A 1
H36C H -0.0269 0.1749 1.4790 0.092 Uiso 0.50 1 calc PR A 1
C37 C 0.0875(6) 0.1990(6) 1.3541(6) 0.0477(18) Uiso 0.50 1 d P A 1
H37A H 0.0845 0.2625 1.3559 0.057 Uiso 0.50 1 calc PR A 1
H37B H 0.1580 0.1625 1.3359 0.057 Uiso 0.50 1 calc PR A 1
C38 C -0.0490(7) 0.2981(7) 1.2853(7) 0.057(2) Uiso 0.50 1 d P A 1
H38A H -0.0398 0.3618 1.2744 0.068 Uiso 0.50 1 calc PR A 1
H38B H -0.0944 0.2758 1.3512 0.068 Uiso 0.50 1 calc PR A 1
C39 C -0.0921(8) 0.3146(8) 1.2065(8) 0.058(2) Uiso 0.50 1 d P A 1
H39A H -0.1583 0.3617 1.2127 0.088 Uiso 0.50 1 calc PR A 1
H39B H -0.0961 0.2501 1.2146 0.088 Uiso 0.50 1 calc PR A 1
H39C H -0.0497 0.3426 1.1411 0.088 Uiso 0.50 1 calc PR A 1
O2B O 0.2722(3) 0.0337(4) 1.2451(3) 0.0294(9) Uiso 0.50 1 d P A 2
O3B O 0.2770(4) 0.2264(5) 1.1170(5) 0.0481(13) Uiso 0.50 1 d P A 2
O4B O 0.1232(7) 0.3586(7) 1.0330(7) 0.084(2) Uiso 0.50 1 d P A 2
O5B O 0.0277(7) 0.2707(8) 0.9896(7) 0.083(2) Uiso 0.50 1 d P A 2
O6B O -0.0001(6) 0.0837(7) 1.1303(7) 0.074(2) Uiso 0.50 1 d P A 2
O7B O 0.1472(5) -0.0524(5) 1.2341(5) 0.0523(17) Uiso 0.50 1 d P A 2
C20B C 0.3622(6) 0.0630(6) 1.2018(6) 0.0415(16) Uiso 0.50 1 d P A 2
H20C H 0.3971 0.0520 1.1387 0.050 Uiso 0.50 1 calc PR A 2
H20D H 0.4062 0.0225 1.2468 0.050 Uiso 0.50 1 calc PR A 2
C21B C 0.3350(8) 0.1721(9) 1.1847(8) 0.058(2) Uiso 0.50 1 d P A 2
H21C H 0.2976 0.1833 1.2475 0.069 Uiso 0.50 1 calc PR A 2
H21D H 0.3953 0.1947 1.1582 0.069 Uiso 0.50 1 calc PR A 2
C22B C 0.2410(9) 0.3297(9) 1.1067(10) 0.082(3) Uiso 0.50 1 d P A 2
H22C H 0.2949 0.3545 1.0976 0.098 Uiso 0.50 1 calc PR A 2
H22D H 0.1885 0.3384 1.1659 0.098 Uiso 0.50 1 calc PR A 2
C23B C 0.1980(11) 0.3899(12) 1.0111(12) 0.089(4) Uiso 0.50 1 d P A 2
H23C H 0.1772 0.4634 0.9957 0.106 Uiso 0.50 1 calc PR A 2
H23D H 0.2486 0.3756 0.9532 0.106 Uiso 0.50 1 calc PR A 2
C24B C 0.0930(11) 0.3954(13) 0.9479(12) 0.092(4) Uiso 0.50 1 d P A 2
H24C H 0.0820 0.4693 0.9187 0.111 Uiso 0.50 1 calc PR A 2
H24D H 0.1477 0.3670 0.9001 0.111 Uiso 0.50 1 calc PR A 2
C25B C 0.0103(12) 0.3757(11) 0.9587(12) 0.098(4) Uiso 0.50 1 d P A 2
H25C H -0.0081 0.4106 0.8952 0.118 Uiso 0.50 1 calc PR A 2
H25D H -0.0450 0.4011 1.0082 0.118 Uiso 0.50 1 calc PR A 2
C26B C -0.0527(14) 0.2396(13) 1.0064(14) 0.112(5) Uiso 0.50 1 d P A 2
H26C H -0.0724 0.2695 0.9441 0.134 Uiso 0.50 1 calc PR A 2
H26D H -0.1090 0.2652 1.0551 0.134 Uiso 0.50 1 calc PR A 2
C27B C -0.0319(11) 0.1326(12) 1.0419(10) 0.087(4) Uiso 0.50 1 d P A 2
H27C H -0.0919 0.1151 1.0543 0.105 Uiso 0.50 1 calc PR A 2
H27D H 0.0201 0.1075 0.9906 0.105 Uiso 0.50 1 calc PR A 2
C28B C 0.0148(12) -0.0212(13) 1.1726(12) 0.095(4) Uiso 0.50 1 d P A 2
H28C H 0.0616 -0.0515 1.1230 0.114 Uiso 0.50 1 calc PR A 2
H28D H -0.0486 -0.0363 1.1924 0.114 Uiso 0.50 1 calc PR A 2
C29B C 0.0528(10) -0.0648(11) 1.2566(12) 0.083(3) Uiso 0.50 1 d P A 2
H29C H 0.0058 -0.0338 1.3056 0.100 Uiso 0.50 1 calc PR A 2
H29D H 0.0577 -0.1377 1.2872 0.100 Uiso 0.50 1 calc PR A 2
C30B C 0.2002(6) -0.0983(7) 1.3118(6) 0.0498(19) Uiso 0.50 1 d P A 2
H30C H 0.2135 -0.1725 1.3387 0.060 Uiso 0.50 1 calc PR A 2
H30D H 0.1592 -0.0735 1.3665 0.060 Uiso 0.50 1 calc PR A 2
C31B C 0.2958(6) -0.0703(6) 1.2675(6) 0.0402(16) Uiso 0.50 1 d P A 2
H31C H 0.3372 -0.1086 1.3150 0.048 Uiso 0.50 1 calc PR A 2
H31D H 0.3327 -0.0860 1.2069 0.048 Uiso 0.50 1 calc PR A 2
O9B O 0.0133(4) 0.1510(5) 1.3238(5) 0.0557(14) Uiso 0.50 1 d P A 2
C34B C 0.3662(8) 0.0920(8) 0.9016(8) 0.063(2) Uiso 0.50 1 d P A 2
H34C H 0.4340 0.0525 0.9084 0.076 Uiso 0.50 1 calc PR A 2
H34D H 0.3578 0.0903 0.8439 0.076 Uiso 0.50 1 calc PR A 2
C35B C 0.3460(11) 0.1921(11) 0.8926(11) 0.092(4) Uiso 0.50 1 d P A 2
H35D H 0.3859 0.2277 0.8293 0.139 Uiso 0.50 1 calc PR A 2
H35E H 0.3622 0.1916 0.9466 0.139 Uiso 0.50 1 calc PR A 2
H35F H 0.2759 0.2266 0.8958 0.139 Uiso 0.50 1 calc PR A 2
C36B C 0.0952(8) 0.0911(8) 1.4489(7) 0.061(2) Uiso 0.50 1 d P A 2
H36D H 0.1015 0.1086 1.4975 0.092 Uiso 0.50 1 calc PR A 2
H36E H 0.1576 0.0860 1.3978 0.092 Uiso 0.50 1 calc PR A 2
H36F H 0.0797 0.0263 1.4817 0.092 Uiso 0.50 1 calc PR A 2
C37B C 0.0161(8) 0.1694(8) 1.4036(8) 0.062(2) Uiso 0.50 1 d P A 2
H37C H -0.0479 0.1699 1.4539 0.075 Uiso 0.50 1 calc PR A 2
H37D H 0.0273 0.2362 1.3780 0.075 Uiso 0.50 1 calc PR A 2
C38B C -0.0823(7) 0.1998(7) 1.3035(7) 0.057(2) Uiso 0.50 1 d P A 2
H38C H -0.1339 0.1839 1.3661 0.068 Uiso 0.50 1 calc PR A 2
H38D H -0.0870 0.1731 1.2606 0.068 Uiso 0.50 1 calc PR A 2
C39B C -0.1008(8) 0.3113(8) 1.2543(8) 0.060(2) Uiso 0.50 1 d P A 2
H39D H -0.1581 0.3399 1.2274 0.091 Uiso 0.50 1 calc PR A 2
H39E H -0.0428 0.3273 1.2008 0.091 Uiso 0.50 1 calc PR A 2
H39F H -0.1136 0.3401 1.3026 0.091 Uiso 0.50 1 calc PR A 2

loop_
_atom_site_aniso_label
_atom_site_aniso_U_11
_atom_site_aniso_U_22
_atom_site_aniso_U_33
_atom_site_aniso_U_23
_atom_site_aniso_U_13
_atom_site_aniso_U_12
Lu1 0.05400(9) 0.01992(7) 0.03616(8) -0.00256(5) -0.03115(6) -0.01168(6)
K1 0.0380(4) 0.0534(5) 0.0609(5) -0.0333(4) -0.0209(4) -0.0052(3)
Si1 0.0968(9) 0.0310(5) 0.0501(6) 0.0081(4) -0.0499(6) -0.0328(6)
Si2 0.0787(8) 0.0287(5) 0.0495(6) -0.0004(4) -0.0485(6) -0.0150(5)
Si3 0.0401(5) 0.0381(5) 0.0329(5) -0.0090(4) -0.0144(4) -0.0183(4)
Si4 0.0479(5) 0.0265(4) 0.0353(5) -0.0031(4) -0.0251(4) -0.0118(4)
Si5 0.0368(5) 0.0305(5) 0.0433(5) -0.0132(4) -0.0179(4) -0.0022(4)
Si6 0.0687(7) 0.0358(5) 0.0543(6) -0.0255(5) -0.0404(6) 0.0096(5)
N1 0.074(2) 0.0252(13) 0.0452(17) 0.0004(12) -0.0424(16) -0.0183(14)
N2 0.0450(15) 0.0269(13) 0.0324(14) -0.0034(11) -0.0212(12) -0.0154(12)
N3 0.0460(16) 0.0241(13) 0.0391(15) -0.0122(11) -0.0236(13) 0.0000(11)
O1 0.089(2) 0.0317(13) 0.0592(17) -0.0059(12) -0.0529(16) -0.0211(13)
C1 0.094(3) 0.0254(16) 0.055(2) 0.0006(15) -0.055(2) -0.0195(18)
C2 0.106(4) 0.042(2) 0.054(3) 0.0083(19) -0.049(3) -0.036(2)
C3 0.138(5) 0.039(2) 0.065(3) 0.001(2) -0.057(3) -0.045(3)
C4 0.094(4) 0.055(3) 0.062(3) 0.013(2) -0.051(3) -0.047(3)
C5 0.070(3) 0.044(2) 0.060(3) -0.0078(19) -0.042(2) -0.018(2)
C6 0.096(4) 0.037(2) 0.069(3) -0.006(2) -0.061(3) -0.005(2)
C7 0.087(3) 0.046(2) 0.052(2) -0.0046(18) -0.047(2) -0.023(2)
C8 0.059(2) 0.050(2) 0.0390(19) -0.0123(17) -0.0253(17) -0.0202(18)
C9 0.053(2) 0.044(2) 0.051(2) -0.0230(18) -0.0105(18) -0.0176(17)
C10 0.048(2) 0.073(3) 0.044(2) -0.018(2) -0.0110(17) -0.030(2)
C11 0.050(2) 0.0325(18) 0.046(2) -0.0095(15) -0.0251(17) -0.0051(15)
C12 0.077(3) 0.048(2) 0.061(3) 0.0016(19) -0.049(2) -0.030(2)
C13 0.063(2) 0.0389(19) 0.0384(19) -0.0101(16) -0.0321(18) -0.0003(17)
C14 0.055(2) 0.054(3) 0.052(2) -0.003(2) -0.023(2) -0.012(2)
C15 0.0403(19) 0.0321(18) 0.067(3) -0.0246(18) -0.0132(18) -0.0083(15)
C16 0.0386(19) 0.054(2) 0.057(2) -0.025(2) -0.0168(18) -0.0052(17)
C17 0.089(3) 0.054(3) 0.058(3) -0.029(2) -0.046(3) 0.001(2)
C18 0.100(4) 0.0310(19) 0.074(3) -0.027(2) -0.054(3) 0.009(2)
C19 0.071(3) 0.069(3) 0.077(3) -0.052(3) -0.039(3) 0.022(2)
O8 0.118(3) 0.062(2) 0.0401(16) -0.0150(15) -0.0150(17) -0.042(2)
C32 0.101(4) 0.075(3) 0.059(3) -0.017(3) -0.031(3) -0.037(3)
C33 0.074(3) 0.066(3) 0.053(3) -0.028(2) -0.021(2) -0.015(2)

loop_
_atom_type_symbol
_atom_type_description
_atom_type_scat_dispersion_real
_atom_type_scat_dispersion_imag
_atom_type_scat_source
C C 0.0033 0.0016 'International Tables Vol C Tables 4.2.6.8 and 6.1.1.4'
H H 0.0000 0.0000 'International Tables Vol C Tables 4.2.6.8 and 6.1.1.4'
N N 0.0061 0.0033 'International Tables Vol C Tables 4.2.6.8 and 6.1.1.4'
O O 0.0106 0.0060 'International Tables Vol C Tables 4.2.6.8 and 6.1.1.4'
Si Si 0.0817 0.0704 'International Tables Vol C Tables 4.2.6.8 and 6.1.1.4'
K K 0.2009 0.2494 'International Tables Vol C Tables 4.2.6.8 and 6.1.1.4'
Lu Lu -0.4720 5.8584 'International Tables Vol C Tables 4.2.6.8 and 6.1.1.4'

loop_
_geom_angle_atom_site_label_1
_geom_angle_atom_site_label_2
_geom_angle_atom_site_label_3
_geom_angle
_geom_angle_site_symmetry_1
O1 Lu1 N2 100.31(11) .
O1 Lu1 N1 99.75(10) .
N2 Lu1 N1 115.70(11) .
O1 Lu1 N3 99.17(12) .
N2 Lu1 N3 118.46(10) .
N1 Lu1 N3 117.43(11) .
O2 K1 O3B 44.4(2) .
O2 K1 O6B 136.4(3) .
O3B K1 O6B 178.0(2) .
O2 K1 O7 64.9(2) .
O3B K1 O7 109.0(2) .
O6B K1 O7 72.1(3) .
O2 K1 O5B 162.0(3) .
O3B K1 O5B 117.9(3) .
O6B K1 O5B 61.4(3) .
O7 K1 O5B 131.7(3) .
O2 K1 O4B 103.1(3) .
O3B K1 O4B 59.9(2) .
O6B K1 O4B 118.8(3) .
O7 K1 O4B 166.7(3) .
O5B K1 O4B 61.1(3) .
O2 K1 O3 61.2(2) .
O3B K1 O3 17.05(15) .
O6B K1 O3 162.4(3) .
O7 K1 O3 124.9(2) .
O5B K1 O3 101.0(3) .
O4B K1 O3 45.3(2) .
O2 K1 O2B 14.80(14) .
O3B K1 O2B 59.25(17) .
O6B K1 O2B 121.6(2) .
O7 K1 O2B 50.3(2) .
O5B K1 O2B 175.1(2) .
O4B K1 O2B 117.4(2) .
O3 K1 O2B 75.93(18) .
O2 K1 O9 77.34(18) .
O3B K1 O9 77.91(17) .
O6B K1 O9 100.4(2) .
O7 K1 O9 95.1(2) .
O5B K1 O9 104.8(2) .
O4B K1 O9 75.9(2) .
O3 K1 O9 83.80(18) .
O2B K1 O9 78.80(15) .
O2 K1 O7B 75.5(2) .
O3B K1 O7B 119.7(2) .
O6B K1 O7B 61.5(3) .
O7 K1 O7B 10.6(2) .
O5B K1 O7B 121.3(3) .
O4B K1 O7B 173.3(2) .
O3 K1 O7B 135.4(2) .
O2B K1 O7B 60.85(19) .
O9 K1 O7B 97.40(18) .
O2 K1 O6 125.3(2) .
O3B K1 O6 169.29(19) .
O6B K1 O6 11.20(19) .
O7 K1 O6 61.4(2) .
O5B K1 O6 72.5(2) .
O4B K1 O6 128.9(2) .
O3 K1 O6 173.5(2) .
O2B K1 O6 110.52(17) .
O9 K1 O6 97.57(16) .
O7B K1 O6 50.8(2) .
O2 K1 O8 83.94(16) .
O3B K1 O8 89.61(14) .
O6B K1 O8 92.30(19) .
O7 K1 O8 75.61(17) .
O5B K1 O8 93.4(2) .
O4B K1 O8 109.97(19) .
O3 K1 O8 88.26(16) .
O2B K1 O8 82.80(12) .
O9 K1 O8 161.24(14) .
O7B K1 O8 76.51(16) .
O6 K1 O8 92.22(13) .
O2 K1 O4 118.8(2) .
O3B K1 O4 74.5(2) .
O6B K1 O4 104.4(3) .
O7 K1 O4 175.7(3) .
O5B K1 O4 44.3(3) .
O4B K1 O4 17.6(2) .
O3 K1 O4 58.3(2) .
O2B K1 O4 133.5(2) .
O9 K1 O4 88.0(2) .
O7B K1 O4 165.6(2) .
O6 K1 O4 115.3(2) .
O8 K1 O4 102.21(18) .
O2 K1 O5 171.83(18) .
O3B K1 O5 131.13(18) .
O6B K1 O5 48.3(2) .
O7 K1 O5 117.9(2) .
O5B K1 O5 13.82(19) .
O4B K1 O5 74.8(2) .
O3 K1 O5 114.11(19) .
O2B K1 O5 167.18(16) .
O9 K1 O5 109.39(15) .
O7B K1 O5 107.5(2) .
O6 K1 O5 59.47(17) .
O8 K1 O5 89.36(13) .
O4 K1 O5 58.1(2) .
O2 K1 O9B 80.80(18) .
O3B K1 O9B 96.34(17) .
O6B K1 O9B 82.3(2) .
O7 K1 O9B 75.7(2) .
O5B K1 O9B 108.4(2) .
O4B K1 O9B 97.3(2) .
O3 K1 O9B 105.33(18) .
O2B K1 O9B 76.21(15) .
O9 K1 O9B 23.24(15) .
O7B K1 O9B 75.99(18) .
O6 K1 O9B 77.12(16) .
O8 K1 O9B 151.11(14) .
O4 K1 O9B 106.6(2) .
O5 K1 O9B 107.23(16) .
N1 Si1 C3 112.1(2) .
N1 Si1 C4 111.72(17) .
C3 Si1 C4 109.2(2) .
N1 Si1 C2 113.95(17) .
C3 Si1 C2 105.3(2) .
C4 Si1 C2 104.0(2) .
N1 Si1 Lu1 37.83(9) .
C3 Si1 Lu1 101.62(15) .
C4 Si1 Lu1 82.73(13) .
C2 Si1 Lu1 148.01(14) .
N1 Si2 C5 110.20(16) .
N1 Si2 C6 113.00(17) .
C5 Si2 C6 106.7(2) .
N1 Si2 C7 115.3(2) .
C5 Si2 C7 105.01(19) .
C6 Si2 C7 106.0(2) .
N2 Si3 C8 110.76(16) .
N2 Si3 C10 113.89(16) .
C8 Si3 C10 105.29(19) .
N2 Si3 C9 114.79(16) .
C8 Si3 C9 104.88(18) .
C10 Si3 C9 106.4(2) .
N2 Si4 C13 110.35(16) .
N2 Si4 C12 113.01(15) .
C13 Si4 C12 108.4(2) .
N2 Si4 C11 113.46(15) .
C13 Si4 C11 105.80(17) .
C12 Si4 C11 105.44(19) .
N2 Si4 Lu1 37.65(10) .
C13 Si4 Lu1 81.05(11) .
C12 Si4 Lu1 102.40(14) .
C11 Si4 Lu1 147.22(12) .
N3 Si5 C15 109.81(16) .
N3 Si5 C14 113.72(19) .
C15 Si5 C14 106.4(2) .
N3 Si5 C16 115.59(17) .
C15 Si5 C16 105.29(18) .
C14 Si5 C16 105.3(2) .
N3 Si6 C19 113.71(19) .
N3 Si6 C18 111.36(18) .
C19 Si6 C18 105.4(2) .
N3 Si6 C17 112.84(17) .
C19 Si6 C17 105.2(2) .
C18 Si6 C17 107.8(2) .
N3 Si6 Lu1 37.02(11) .
C19 Si6 Lu1 148.30(15) .
C18 Si6 Lu1 83.94(16) .
C17 Si6 Lu1 100.29(17) .
Si2 N1 Si1 122.18(17) .
Si2 N1 Lu1 122.94(17) .
Si1 N1 Lu1 113.93(14) .
Si3 N2 Si4 121.59(17) .
Si3 N2 Lu1 123.55(14) .
Si4 N2 Lu1 114.22(14) .
Si5 N3 Si6 122.66(19) .
Si5 N3 Lu1 121.22(15) .
Si6 N3 Lu1 115.48(15) .
C1 O1 Lu1 175.2(3) .
C1 C1 O1 178.6(7) 2_666
C33 O8 C34 125.3(5) .
C33 O8 C34B 100.9(5) .
C34 O8 C34B 36.5(5) .
C33 O8 K1 129.9(3) .
C34 O8 K1 100.9(5) .
C34B O8 K1 129.1(4) .
O8 C33 C32 114.1(4) .
C31 O2 C20 112.7(8) .
C31 O2 K1 111.2(6) .
C20 O2 K1 119.4(6) .
C22 O3 C21 110.9(8) .
C22 O3 K1 117.4(6) .
C21 O3 K1 109.6(7) .
C23 O4 C24 105.0(9) .
C23 O4 K1 116.6(7) .
C24 O4 K1 117.1(6) .
C26 O5 C25 109.3(7) .
C26 O5 K1 115.0(4) .
C25 O5 K1 118.6(5) .
C28 O6 C27 112.7(7) .
C28 O6 K1 115.9(5) .
C27 O6 K1 115.0(5) .
C30 O7 C29 119.3(8) .
C30 O7 K1 107.9(6) .
C29 O7 K1 112.0(6) .
C37 O9 C38 112.6(6) .
C37 O9 K1 123.6(5) .
C38 O9 K1 123.2(5) .
O2 C20 C21 106.4(9) .
O3 C21 C20 113.3(10) .
O3 C21 K1 48.3(5) .
C20 C21 K1 79.9(7) .
O3 C22 C23 105.3(8) .
O4 C23 C22 106.4(10) .
O4 C24 C25 107.1(8) .
O5 C25 C24 108.9(8) .
O5 C26 C27 109.3(6) .
O6 C27 C26 109.9(6) .
O6 C28 C29 108.8(8) .
O7 C29 C28 108.0(8) .
C31 C30 O7 114.1(9) .
C31 C30 K1 75.5(6) .
O7 C30 K1 48.7(5) .
O2 C31 C30 112.8(10) .
O2 C31 K1 46.8(5) .
C30 C31 K1 80.6(6) .
O8 C34 C35 107.7(8) .
O8 C34 K1 54.9(4) .
C35 C34 K1 112.0(7) .
O9 C37 C36 114.6(7) .
O9 C38 C39 108.6(8) .
C31B O2B C20B 108.7(6) .
C31B O2B K1 113.7(4) .
C20B O2B K1 111.2(4) .
C21B O3B C22B 109.6(8) .
C21B O3B K1 121.1(6) .
C22B O3B K1 113.9(6) .
C23B O4B C24B 108.4(11) .
C23B O4B K1 119.2(9) .
C24B O4B K1 108.2(9) .
C26B O5B C25B 115.6(12) .
C26B O5B K1 116.1(9) .
C25B O5B K1 115.3(8) .
C28B O6B C27B 114.9(11) .
C28B O6B K1 116.4(8) .
C27B O6B K1 113.5(8) .
C29B O7B C30B 120.6(9) .
C29B O7B K1 109.2(7) .
C30B O7B K1 112.8(5) .
O2B C20B C21B 107.3(7) .
O3B C21B C20B 108.0(8) .
O3B C22B C23B 106.1(10) .
O4B C23B C22B 105.9(12) .
C25B C24B O4B 116.5(15) .
C25B C24B K1 83.7(10) .
O4B C24B K1 49.5(7) .
C24B C25B O5B 109.5(13) .
O5B C26B C27B 112.9(15) .
O6B C27B C26B 112.3(13) .
O6B C28B C29B 111.2(13) .
O7B C29B C28B 113.5(12) .
O7B C30B C31B 108.8(7) .
O2B C31B C30B 107.4(7) .
C38B O9B C37B 111.3(7) .
C38B O9B K1 100.2(5) .
C37B O9B K1 137.4(5) .
C35B C34B O8 103.0(9) .
O9B C37B C36B 110.3(8) .
O9B C38B C39B 112.1(8) .

loop_
_geom_bond_atom_site_label_1
_geom_bond_atom_site_label_2
_geom_bond_distance
_geom_bond_site_symmetry_2
Lu1 O1 2.013(2) .
Lu1 N2 2.230(3) .
Lu1 N1 2.231(3) .
Lu1 N3 2.235(3) .
K1 O2 2.669(7) .
K1 O3B 2.729(6) .
K1 O6B 2.744(9) .
K1 O7 2.748(8) .
K1 O5B 2.750(9) .
K1 O4B 2.783(9) .
K1 O3 2.807(7) .
K1 O2B 2.821(5) .
K1 O9 2.822(5) .
K1 O7B 2.826(7) .
K1 O6 2.836(6) .
K1 O8 2.846(4) .
K1 O4 2.883(9) .
K1 O5 2.885(6) .
K1 O9B 3.007(6) .
Si1 N1 1.721(3) .
Si1 C3 1.874(5) .
Si1 C4 1.877(5) .
Si1 C2 1.885(4) .
Si2 N1 1.705(3) .
Si2 C5 1.871(4) .
Si2 C6 1.881(5) .
Si2 C7 1.882(4) .
Si3 N2 1.703(3) .
Si3 C8 1.874(4) .
Si3 C10 1.878(4) .
Si3 C9 1.881(4) .
Si4 N2 1.722(3) .
Si4 C13 1.869(4) .
Si4 C12 1.874(4) .
Si4 C11 1.882(4) .
Si5 N3 1.707(3) .
Si5 C15 1.871(4) .
Si5 C14 1.879(4) .
Si5 C16 1.880(4) .
Si6 N3 1.714(3) .
Si6 C19 1.878(6) .
Si6 C18 1.879(5) .
Si6 C17 1.882(4) .
O1 C1 1.309(4) .
C1 C1 1.178(7) 2_666
O8 C33 1.402(6) .
O8 C34 1.423(11) .
O8 C34B 1.525(11) .
C32 C33 1.486(6) .
O2 C31 1.371(13) .
O2 C20 1.416(12) .
O3 C22 1.403(12) .
O3 C21 1.411(14) .
O4 C23 1.425(14) .
O4 C24 1.440(14) .
O5 C26 1.395(10) .
O5 C25 1.432(11) .
O6 C28 1.404(12) .
O6 C27 1.433(9) .
O7 C30 1.448(13) .
O7 C29 1.484(13) .
O9 C37 1.407(9) .
O9 C38 1.431(11) .
C20 C21 1.458(16) .
C22 C23 1.576(16) .
C24 C25 1.544(14) .
C26 C27 1.507(11) .
C28 C29 1.526(14) .
C30 C31 1.431(15) .
C34 C35 1.539(15) .
C36 C37 1.511(13) .
C38 C39 1.515(13) .
O2B C31B 1.406(9) .
O2B C20B 1.438(9) .
O3B C21B 1.401(12) .
O3B C22B 1.425(14) .
O4B C23B 1.294(16) .
O4B C24B 1.388(18) .
O5B C26B 1.397(19) .
O5B C25B 1.413(17) .
O6B C28B 1.406(18) .
O6B C27B 1.424(16) .
O7B C29B 1.425(15) .
O7B C30B 1.481(11) .
C20B C21B 1.494(13) .
C22B C23B 1.606(19) .
C24B C25B 1.36(2) .
C26B C27B 1.43(2) .
C28B C29B 1.43(2) .
C30B C31B 1.506(11) .
O9B C38B 1.441(11) .
O9B C37B 1.448(12) .
C34B C35B 1.413(17) .
C36B C37B 1.464(14) .
C38B C39B 1.491(13) .
